data_2216200
loop_
_publ_author_name
'A. Thiruvalluvar'
'M. Subramanyam'
'R. J. Butcher'
'A. V. Adhikari'
'S. Wagle'

_publ_section_title
;
 2-Chloro-3-methylquinoxaline
;
_journal_coeditor_code AT2458
_journal_issue 12
_journal_name_full 'Acta Crystallographica Section E'
_journal_page_first o4534
_journal_page_last o4534
_journal_paper_doi 10.1107/S1600536807054475
_journal_volume 63
_journal_year 2007
_chemical_formula_iupac 'C9 H7 Cl N2'
_chemical_formula_moiety 'C9 H7 Cl N2'
_chemical_formula_structural 'C9 H7 Cl N2'
_chemical_formula_sum 'C9 H7 Cl N2'
_chemical_formula_weight 178.62
_chemical_melting_point 352.0(10)
_chemical_name_common 2-Chloro-3-methylquinoxaline
_chemical_name_systematic
;
2-Chloro-3-methylquinoxaline
;
_space_group_IT_number 2
_symmetry_cell_setting triclinic
_symmetry_space_group_name_Hall '-P 1'
_symmetry_space_group_name_H-M 'P -1'
_atom_sites_solution_hydrogens geom
_atom_sites_solution_primary direct
_atom_sites_solution_secondary difmap
_cell_angle_alpha 70.654(4)
_cell_angle_beta 72.438(5)
_cell_angle_gamma 65.019(5)
_cell_formula_units_Z 2
_cell_length_a 6.8876(4)
_cell_length_b 7.4022(4)
_cell_length_c 9.4124(5)
_cell_measurement_reflns_used 3999
_cell_measurement_temperature 200(2)
_cell_measurement_theta_max 32.3105
_cell_measurement_theta_min 4.6651
_cell_volume 403.01(4)
_computing_cell_refinement 'CrysAlis CCD (Oxford Diffraction, 2007)'
_computing_data_collection 'CrysAlis CCD (Oxford Diffraction, 2007)'
_computing_data_reduction 'CrysAlis RED (Oxford Diffraction, 2007)'
_computing_molecular_graphics 'ORTEP-3 (Farrugia, 1997)'
_computing_publication_material 'PLATON (Spek, 2003)'
_computing_structure_refinement 'SHELXL97 (Sheldrick, 1997)'
_computing_structure_solution 'SHELXS97 (Sheldrick, 1990)'
_diffrn_ambient_temperature 200(2)
_diffrn_detector_area_resol_mean 10.5081
_diffrn_measured_fraction_theta_full 0.992
_diffrn_measured_fraction_theta_max 0.918
_diffrn_measurement_device_type 'Oxford Diffraction Gemini'
_diffrn_measurement_method '\f and \w scans'
_diffrn_radiation_monochromator graphite
_diffrn_radiation_source 'fine-focus sealed tube'
_diffrn_radiation_type MoK\a
_diffrn_radiation_wavelength 0.71073
_diffrn_reflns_av_R_equivalents 0.0237
_diffrn_reflns_av_sigmaI/netI 0.0279
_diffrn_reflns_limit_h_max 10
_diffrn_reflns_limit_h_min -9
_diffrn_reflns_limit_k_max 11
_diffrn_reflns_limit_k_min -10
_diffrn_reflns_limit_l_max 14
_diffrn_reflns_limit_l_min -8
_diffrn_reflns_number 5962
_diffrn_reflns_theta_full 25.00
_diffrn_reflns_theta_max 32.38
_diffrn_reflns_theta_min 4.67
_diffrn_standards_decay_% 0
_diffrn_standards_interval_count 0
_diffrn_standards_interval_time 0
_diffrn_standards_number 0
_exptl_absorpt_coefficient_mu 0.409
_exptl_absorpt_correction_T_max 1.00000
_exptl_absorpt_correction_T_min 0.72341
_exptl_absorpt_correction_type multi-scan
_exptl_absorpt_process_details '(CrysAlis RED; Oxford Diffraction, 2007)'
_exptl_crystal_colour pale-pink
_exptl_crystal_density_diffrn 1.472
_exptl_crystal_density_method 'not measured'
_exptl_crystal_description square-plate
_exptl_crystal_F_000 184
_exptl_crystal_size_max 0.51
_exptl_crystal_size_mid 0.49
_exptl_crystal_size_min 0.22
_refine_diff_density_max 0.505
_refine_diff_density_min -0.311
_refine_ls_extinction_method none
_refine_ls_goodness_of_fit_ref 1.079
_refine_ls_hydrogen_treatment constr
_refine_ls_matrix_type full
_refine_ls_number_parameters 110
_refine_ls_number_reflns 2645
_refine_ls_number_restraints 0
_refine_ls_restrained_S_all 1.079
_refine_ls_R_factor_all 0.0564
_refine_ls_R_factor_gt 0.0439
_refine_ls_shift/su_max <0.001
_refine_ls_shift/su_mean 0.000
_refine_ls_structure_factor_coef Fsqd
_refine_ls_weighting_details 'calc w=1/[\s^2^(Fo^2^)+(0.0789P)^2^+0.0905P] where P=(Fo^2^+2Fc^2^)/3'
_refine_ls_weighting_scheme calc
_refine_ls_wR_factor_gt 0.1267
_refine_ls_wR_factor_ref 0.1348
_reflns_number_gt 2094
_reflns_number_total 2645
_reflns_threshold_expression I>2\s(I)
_cod_data_source_file at2458.cif
_cod_data_source_block I
_cod_database_code 2216200
_cod_database_fobs_code 2216200

loop_
_symmetry_equiv_pos_site_id
_symmetry_equiv_pos_as_xyz
1 x,y,z
2 -x,-y,-z

loop_
_atom_site_aniso_label
_atom_site_aniso_U_11
_atom_site_aniso_U_22
_atom_site_aniso_U_33
_atom_site_aniso_U_12
_atom_site_aniso_U_13
_atom_site_aniso_U_23
Cl2 0.0392(2) 0.0539(3) 0.0267(2) -0.0194(2) -0.00760(10) -0.0133(2)
N1 0.0232(5) 0.0307(6) 0.0270(5) -0.0123(4) -0.0069(4) -0.0068(4)
N4 0.0210(5) 0.0291(6) 0.0268(5) -0.0097(4) -0.0064(4) -0.0074(4)
C2 0.0248(6) 0.0269(6) 0.0246(6) -0.0102(5) -0.0071(5) -0.0076(5)
C3 0.0211(5) 0.0230(6) 0.0273(6) -0.0085(4) -0.0062(4) -0.0063(5)
C4A 0.0220(5) 0.0259(6) 0.0246(6) -0.0094(5) -0.0068(4) -0.0053(5)
C5 0.0297(6) 0.0371(8) 0.0253(6) -0.0131(6) -0.0086(5) -0.0069(5)
C6 0.0367(8) 0.0445(9) 0.0240(7) -0.0160(7) -0.0042(5) -0.0077(6)
C7 0.0286(7) 0.0442(9) 0.0308(7) -0.0163(6) 0.0007(5) -0.0077(6)
C8 0.0229(6) 0.0355(8) 0.0345(7) -0.0132(5) -0.0044(5) -0.0078(6)
C8A 0.0215(5) 0.0263(6) 0.0259(6) -0.0099(5) -0.0068(4) -0.0057(5)
C31 0.0213(5) 0.0339(7) 0.0298(7) -0.0105(5) -0.0013(5) -0.0107(5)

loop_
_atom_site_type_symbol
_atom_site_label
_atom_site_fract_x
_atom_site_fract_y
_atom_site_fract_z
_atom_site_U_iso_or_equiv
_atom_site_thermal_displace_type
_atom_site_occupancy
Cl Cl2 0.00177(6) 0.70740(7) 0.80205(4) 0.03760(10) Uani 1.000
N N1 0.21428(18) 0.72294(18) 0.52218(14) 0.0255(3) Uani 1.000
N N4 -0.14312(18) 0.76886(17) 0.40874(13) 0.0247(3) Uani 1.000
C C2 0.0251(2) 0.7312(2) 0.60775(15) 0.0241(3) Uani 1.000
C C3 -0.1618(2) 0.7568(2) 0.55461(15) 0.0231(3) Uani 1.000
C C4A 0.0544(2) 0.7597(2) 0.31326(15) 0.0235(3) Uani 1.000
C C5 0.0785(2) 0.7733(2) 0.15555(16) 0.0296(4) Uani 1.000
C C6 0.2739(3) 0.7667(3) 0.05928(17) 0.0350(5) Uani 1.000
C C7 0.4533(3) 0.7452(3) 0.11537(18) 0.0352(4) Uani 1.000
C C8 0.4348(2) 0.7302(2) 0.26786(18) 0.0304(4) Uani 1.000
C C8A 0.2340(2) 0.7380(2) 0.36893(15) 0.0237(3) Uani 1.000
C C31 -0.3786(2) 0.7725(2) 0.66060(17) 0.0281(4) Uani 1.000
H H5 -0.04064 0.78701 0.11676 0.0355 Uiso 1.000
H H6 0.28933 0.77665 -0.04652 0.0420 Uiso 1.000
H H7 0.58771 0.74115 0.04689 0.0422 Uiso 1.000
H H8 0.55602 0.71478 0.30513 0.0364 Uiso 1.000
H H31A -0.47923 0.77223 0.60606 0.0422 Uiso 1.000
H H31B -0.35850 0.65528 0.74960 0.0422 Uiso 1.000
H H31C -0.43902 0.90007 0.69508 0.0422 Uiso 1.000

loop_
_atom_type_symbol
_atom_type_description
_atom_type_scat_dispersion_real
_atom_type_scat_dispersion_imag
_atom_type_scat_source
N N 0.0061 0.0033 'International Tables Vol C Tables 4.2.6.8 and 6.1.1.4'
Cl Cl 0.1484 0.1585 'International Tables Vol C Tables 4.2.6.8 and 6.1.1.4'
H H 0.0000 0.0000 'International Tables Vol C Tables 4.2.6.8 and 6.1.1.4'
C C 0.0033 0.0016 'International Tables Vol C Tables 4.2.6.8 and 6.1.1.4'

loop_
_geom_angle_atom_site_label_1
_geom_angle_atom_site_label_2
_geom_angle_atom_site_label_3
_geom_angle
_geom_angle_publ_flag
C2 N1 C8A 116.20(14) no
C3 N4 C4A 118.27(13) no
Cl2 C2 N1 116.17(12) no
Cl2 C2 C3 118.67(11) no
N1 C2 C3 125.16(13) no
N4 C3 C2 118.88(13) no
N4 C3 C31 119.21(14) no
C2 C3 C31 121.91(12) no
N4 C4A C5 119.38(14) no
N4 C4A C8A 121.37(12) no
C5 C4A C8A 119.25(13) no
C4A C5 C6 119.78(15) no
C5 C6 C7 120.82(14) no
C6 C7 C8 120.58(17) no
C7 C8 C8A 119.46(16) no
N1 C8A C4A 120.12(13) no
N1 C8A C8 119.77(14) no
C4A C8A C8 120.11(13) no
C4A C5 H5 120.00 no
C6 C5 H5 120.00 no
C5 C6 H6 120.00 no
C7 C6 H6 120.00 no
C6 C7 H7 120.00 no
C8 C7 H7 120.00 no
C7 C8 H8 120.00 no
C8A C8 H8 120.00 no
C3 C31 H31A 109.00 no
C3 C31 H31B 109.00 no
C3 C31 H31C 109.00 no
H31A C31 H31B 109.00 no
H31A C31 H31C 109.00 no
H31B C31 H31C 109.00 no

loop_
_geom_bond_atom_site_label_1
_geom_bond_atom_site_label_2
_geom_bond_distance
_geom_bond_publ_flag
Cl2 C2 1.7420(14) no
N1 C2 1.297(2) no
N1 C8A 1.3782(18) no
N4 C3 1.3159(17) no
N4 C4A 1.374(2) no
C2 C3 1.436(2) no
C3 C31 1.507(2) no
C4A C5 1.4169(19) no
C4A C8A 1.414(2) no
C5 C6 1.368(3) no
C6 C7 1.415(3) no
C7 C8 1.373(2) no
C8 C8A 1.413(2) no
C5 H5 0.9500 no
C6 H6 0.9500 no
C7 H7 0.9500 no
C8 H8 0.9500 no
C31 H31A 0.9800 no
C31 H31B 0.9800 no
C31 H31C 0.9800 no

loop_
_geom_contact_atom_site_label_1
_geom_contact_atom_site_label_2
_geom_contact_distance
_geom_contact_site_symmetry_2
_geom_contact_publ_flag
Cl2 C4A 3.6077(15) 2_576 no
Cl2 H5 3.1100 1_556 no
Cl2 H6 3.0400 1_556 no
Cl2 H31B 2.8700 . no
Cl2 H31C 3.0800 . no
Cl2 H7 3.0500 1_456 no
N1 N4 2.820(2) . no
N4 N1 2.820(2) . no
N1 H31A 2.6600 1_655 no
N4 H8 2.7500 1_455 no
C3 C4A 3.425(2) 2_566 no
C4A Cl2 3.6077(15) 2_576 no
C4A C3 3.425(2) 2_566 no
C4A C31 3.581(2) 2_566 no
C8A C31 3.564(2) 2_566 no
C31 C4A 3.581(2) 2_566 no
C31 C8A 3.564(2) 2_566 no
C4A H31B 3.0300 2_566 no
C5 H31B 2.9300 2_566 no
C6 H31B 2.9500 2_566 no
C7 H31B 3.0800 2_566 no
C8 H31C 2.8800 2_576 no
C31 H6 3.0000 1_456 no
H5 Cl2 3.1100 1_554 no
H6 Cl2 3.0400 1_554 no
H6 C31 3.0000 1_654 no
H7 Cl2 3.0500 1_654 no
H8 N4 2.7500 1_655 no
H31A N1 2.6600 1_455 no
H31B Cl2 2.8700 . no
H31B C4A 3.0300 2_566 no
H31B C5 2.9300 2_566 no
H31B C6 2.9500 2_566 no
H31B C7 3.0800 2_566 no
H31C Cl2 3.0800 . no
H31C C8 2.8800 2_576 no

loop_
_geom_hbond_atom_site_label_D
_geom_hbond_atom_site_label_H
_geom_hbond_atom_site_label_A
_geom_hbond_site_symmetry_A
_geom_hbond_distance_DH
_geom_hbond_distance_HA
_geom_hbond_distance_DA
_geom_hbond_angle_DHA
_geom_hbond_publ_flag
C31 H31B Cg 2_566 0.98 2.71 3.461(2) 133.00 yes

loop_
_geom_torsion_atom_site_label_1
_geom_torsion_atom_site_label_2
_geom_torsion_atom_site_label_3
_geom_torsion_atom_site_label_4
_geom_torsion
_geom_torsion_publ_flag
C8A N1 C2 Cl2 178.86(10) no
C8A N1 C2 C3 -0.8(2) no
C2 N1 C8A C4A -0.4(2) no
C2 N1 C8A C8 -179.95(12) no
C4A N4 C3 C2 -1.05(19) no
C4A N4 C3 C31 178.28(12) no
C3 N4 C4A C5 -179.71(13) no
C3 N4 C4A C8A 0.0(2) no
Cl2 C2 C3 N4 -178.05(11) no
Cl2 C2 C3 C31 2.63(18) no
N1 C2 C3 N4 1.6(2) no
N1 C2 C3 C31 -177.76(13) no
N4 C4A C5 C6 179.25(15) no
C8A C4A C5 C6 -0.4(2) no
N4 C4A C8A N1 0.8(2) no
N4 C4A C8A C8 -179.64(13) no
C5 C4A C8A N1 -179.50(13) no
C5 C4A C8A C8 0.0(2) no
C4A C5 C6 C7 0.4(3) no
C5 C6 C7 C8 0.1(3) no
C6 C7 C8 C8A -0.5(3) no
C7 C8 C8A N1 179.97(15) no
C7 C8 C8A C4A 0.4(2) no

loop_
_cod_related_entry_id
_cod_related_entry_database
_cod_related_entry_code
1 ChemSpider 206218
